data_7157022
loop_
_publ_author_name
'Liu, Dan'
'Sun, Jing'
'Zhang, Yu'
'Yan, Chao-Guo'

_publ_section_title
;
 Diastereoselective synthesis of spirocyclic
 isoxazolo[5,4-c]pyrrolo[2,1-a]isoquinolines via cascade double [3 +
 2]cycloadditions.
;
_journal_issue 34
_journal_name_full 'Organic &amp; biomolecular chemistry'
_journal_page_first 8008
_journal_page_last 8013
_journal_paper_doi 10.1039/c9ob01474h
_journal_volume 17
_journal_year 2019
_chemical_formula_moiety 'C35 H25 Br Cl N5 O2'
_chemical_formula_sum 'C35 H25 Br Cl N5 O2'
_chemical_formula_weight 662.96
_space_group_crystal_system triclinic
_space_group_IT_number 2
_space_group_name_Hall '-P 1'
_space_group_name_H-M_alt 'P -1'
_symmetry_space_group_name_Hall '-P 1'
_symmetry_space_group_name_H-M 'P -1'
_atom_sites_solution_hydrogens geom
_audit_creation_method SHELXL-2014/7
_audit_update_record
;
2019-07-01 deposited with the CCDC.    2019-08-07 downloaded from the CCDC.
;
_cell_angle_alpha 92.788(4)
_cell_angle_beta 101.518(4)
_cell_angle_gamma 99.593(4)
_cell_formula_units_Z 2
_cell_length_a 7.9255(10)
_cell_length_b 12.9254(15)
_cell_length_c 15.224(2)
_cell_measurement_reflns_used 6354
_cell_measurement_temperature 273(2)
_cell_measurement_theta_max 25.89
_cell_measurement_theta_min 2.20
_cell_volume 1501.3(3)
_computing_structure_refinement 'SHELXL-2014/7 (Sheldrick, 2014)'
_diffrn_ambient_temperature 273(2)
_diffrn_measured_fraction_theta_full 0.999
_diffrn_measured_fraction_theta_max 0.999
_diffrn_measurement_device_type 'CCD area detector'
_diffrn_measurement_method 'phi and omega scans'
_diffrn_radiation_source 'fine-focus sealed tube'
_diffrn_radiation_type MoK\a
_diffrn_radiation_wavelength 0.71073
_diffrn_reflns_av_R_equivalents 0.0455
_diffrn_reflns_av_unetI/netI 0.0528
_diffrn_reflns_Laue_measured_fraction_full 0.999
_diffrn_reflns_Laue_measured_fraction_max 0.999
_diffrn_reflns_limit_h_max 9
_diffrn_reflns_limit_h_min -9
_diffrn_reflns_limit_k_max 15
_diffrn_reflns_limit_k_min -14
_diffrn_reflns_limit_l_max 18
_diffrn_reflns_limit_l_min -18
_diffrn_reflns_number 21617
_diffrn_reflns_point_group_measured_fraction_full 0.999
_diffrn_reflns_point_group_measured_fraction_max 0.999
_diffrn_reflns_theta_full 25.242
_diffrn_reflns_theta_max 25.999
_diffrn_reflns_theta_min 2.019
_exptl_absorpt_coefficient_mu 1.500
_exptl_absorpt_correction_T_max 0.741
_exptl_absorpt_correction_T_min 0.705
_exptl_absorpt_correction_type multi-scan
_exptl_absorpt_process_details sadabs
_exptl_crystal_colour colorless
_exptl_crystal_density_diffrn 1.467
_exptl_crystal_description block
_exptl_crystal_F_000 676
_exptl_crystal_size_max 0.240
_exptl_crystal_size_mid 0.220
_exptl_crystal_size_min 0.200
_refine_diff_density_max 1.784
_refine_diff_density_min -1.588
_refine_diff_density_rms 0.074
_refine_ls_extinction_method none
_refine_ls_goodness_of_fit_ref 1.020
_refine_ls_hydrogen_treatment constr
_refine_ls_matrix_type full
_refine_ls_number_parameters 398
_refine_ls_number_reflns 5897
_refine_ls_number_restraints 0
_refine_ls_restrained_S_all 1.020
_refine_ls_R_factor_all 0.1237
_refine_ls_R_factor_gt 0.0724
_refine_ls_shift/su_max 0.000
_refine_ls_shift/su_mean 0.000
_refine_ls_structure_factor_coef Fsqd
_refine_ls_weighting_details 'w=1/[\s^2^(Fo^2^)+(0.0738P)^2^+3.7563P] where P=(Fo^2^+2Fc^2^)/3'
_refine_ls_weighting_scheme calc
_refine_ls_wR_factor_gt 0.1710
_refine_ls_wR_factor_ref 0.2009
_reflns_Friedel_coverage 0.000
_reflns_number_gt 3644
_reflns_number_total 5897
_reflns_threshold_expression 'I > 2\s(I)'
_cod_data_source_file c9ob01474h2.cif
_cod_data_source_block 3o
_cod_depositor_comments 'Adding full bibliography for 7157016--7157029.cif.'
_cod_database_code 7157022
_shelx_shelxl_version_number 2014/7
_shelx_space_group_comment
;
The symmetry employed for this shelxl refinement is uniquely defined
by the following loop, which should always be used as a source of
symmetry information in preference to the above space-group names.
They are only intended as comments.
;
_shelx_estimated_absorpt_t_min 0.715
_shelx_estimated_absorpt_t_max 0.754

loop_
_space_group_symop_operation_xyz
'x, y, z'
'-x, -y, -z'

loop_
_atom_site_label
_atom_site_type_symbol
_atom_site_fract_x
_atom_site_fract_y
_atom_site_fract_z
_atom_site_U_iso_or_equiv
_atom_site_adp_type
_atom_site_occupancy
_atom_site_site_symmetry_order
_atom_site_calc_flag
_atom_site_refinement_flags_posn
_atom_site_refinement_flags_adp
Br1 Br 1.26623(11) 0.05878(7) -0.34903(7) 0.1052(4) Uani 1 1 d . .
C1 C 0.8561(5) 0.2643(3) 0.0590(3) 0.0342(10) Uani 1 1 d . .
H1 H 0.9724 0.2871 0.0462 0.041 Uiso 1 1 calc R U
C2 C 0.8041(5) 0.1480(3) 0.0328(3) 0.0342(10) Uani 1 1 d . .
C3 C 0.8687(6) 0.0748(4) 0.0880(3) 0.0424(11) Uani 1 1 d . .
H3 H 0.9420 0.0977 0.1436 0.051 Uiso 1 1 calc R U
C4 C 0.8253(7) -0.0318(4) 0.0614(3) 0.0480(12) Uani 1 1 d . .
H4 H 0.8705 -0.0797 0.0989 0.058 Uiso 1 1 calc R U
C5 C 0.7161(6) -0.0673(4) -0.0200(3) 0.0468(12) Uani 1 1 d . .
H5 H 0.6870 -0.1390 -0.0377 0.056 Uiso 1 1 calc R U
C6 C 0.6500(6) 0.0039(4) -0.0750(3) 0.0451(11) Uani 1 1 d . .
H6 H 0.5735 -0.0204 -0.1296 0.054 Uiso 1 1 calc R U
C7 C 0.6952(5) 0.1115(4) -0.0508(3) 0.0369(10) Uani 1 1 d . .
C8 C 0.6231(6) 0.1891(4) -0.1122(3) 0.0428(11) Uani 1 1 d . .
H8 H 0.5108 0.1542 -0.1498 0.051 Uiso 1 1 calc R U
C9 C 0.5961(7) 0.2877(4) -0.0651(3) 0.0475(12) Uani 1 1 d . .
H9 H 0.4837 0.2768 -0.0462 0.057 Uiso 1 1 calc R U
C10 C 0.7128(6) 0.4147(3) 0.0662(3) 0.0368(10) Uani 1 1 d . .
H10 H 0.5952 0.3998 0.0791 0.044 Uiso 1 1 calc R U
C11 C 0.7369(6) 0.5163(4) 0.0259(3) 0.0455(11) Uani 1 1 d . .
C12 C 0.8297(8) 0.2238(5) 0.4447(3) 0.0672(16) Uani 1 1 d . .
H12 H 0.9498 0.2454 0.4512 0.081 Uiso 1 1 calc R U
C13 C 0.7584(10) 0.2091(6) 0.5198(4) 0.094(2) Uani 1 1 d . .
H13 H 0.8309 0.2201 0.5768 0.112 Uiso 1 1 calc R U
C14 C 0.5831(11) 0.1785(7) 0.5108(5) 0.103(3) Uani 1 1 d . .
H14 H 0.5356 0.1697 0.5617 0.124 Uiso 1 1 calc R U
C15 C 0.4768(9) 0.1606(6) 0.4276(4) 0.087(2) Uani 1 1 d . .
H15 H 0.3569 0.1392 0.4220 0.104 Uiso 1 1 calc R U
C16 C 0.5452(7) 0.1741(4) 0.3511(4) 0.0586(14) Uani 1 1 d . .
H16 H 0.4719 0.1612 0.2944 0.070 Uiso 1 1 calc R U
C17 C 0.7222(6) 0.2066(4) 0.3599(3) 0.0419(11) Uani 1 1 d . .
C18 C 0.7180(5) 0.2475(3) 0.1998(3) 0.0309(9) Uani 1 1 d . .
C19 C 0.8660(5) 0.2995(3) 0.1586(3) 0.0299(9) Uani 1 1 d . .
C20 C 1.0218(5) 0.2860(3) 0.2267(3) 0.0350(10) Uani 1 1 d . .
C21 C 1.2074(6) 0.3175(5) 0.2190(3) 0.0562(14) Uani 1 1 d . .
H21A H 1.2833 0.3125 0.2756 0.084 Uiso 1 1 calc R U
H21B H 1.2265 0.3887 0.2028 0.084 Uiso 1 1 calc R U
H21C H 1.2319 0.2715 0.1735 0.084 Uiso 1 1 calc R U
C22 C 0.8508(5) 0.4189(3) 0.1545(3) 0.0336(9) Uani 1 1 d . .
H22 H 0.9623 0.4573 0.1450 0.040 Uiso 1 1 calc R U
C23 C 0.8125(6) 0.4700(3) 0.2375(3) 0.0348(10) Uani 1 1 d . .
C24 C 0.6456(6) 0.4817(4) 0.2466(3) 0.0472(12) Uani 1 1 d . .
H24 H 0.5515 0.4598 0.1984 0.057 Uiso 1 1 calc R U
C25 C 0.6165(7) 0.5248(4) 0.3254(4) 0.0580(14) Uani 1 1 d . .
H25 H 0.5044 0.5339 0.3298 0.070 Uiso 1 1 calc R U
C26 C 0.7539(7) 0.5545(4) 0.3977(3) 0.0527(13) Uani 1 1 d . .
C27 C 0.9206(7) 0.5464(4) 0.3907(3) 0.0517(13) Uani 1 1 d . .
H27 H 1.0138 0.5688 0.4392 0.062 Uiso 1 1 calc R U
C28 C 0.9492(6) 0.5046(4) 0.3112(3) 0.0440(11) Uani 1 1 d . .
H28 H 1.0628 0.4994 0.3066 0.053 Uiso 1 1 calc R U
C29 C 0.7382(7) 0.2409(4) -0.1731(3) 0.0459(12) Uani 1 1 d . .
C30 C 0.8618(7) 0.1944(4) -0.2159(3) 0.0453(12) Uani 1 1 d . .
C31 C 0.8224(7) 0.0923(4) -0.2559(3) 0.0514(12) Uani 1 1 d . .
H31 H 0.7145 0.0507 -0.2563 0.062 Uiso 1 1 calc R U
C32 C 0.9433(7) 0.0521(4) -0.2954(4) 0.0564(14) Uani 1 1 d . .
H32 H 0.9179 -0.0168 -0.3215 0.068 Uiso 1 1 calc R U
C33 C 1.1009(7) 0.1148(4) -0.2957(4) 0.0571(14) Uani 1 1 d . .
C34 C 1.1430(8) 0.2155(4) -0.2564(4) 0.0609(15) Uani 1 1 d . .
H34 H 1.2504 0.2569 -0.2572 0.073 Uiso 1 1 calc R U
C35 C 1.0248(8) 0.2544(4) -0.2159(3) 0.0555(14) Uani 1 1 d . .
H35 H 1.0540 0.3224 -0.1878 0.067 Uiso 1 1 calc R U
Cl1 Cl 0.7156(2) 0.60613(16) 0.49826(11) 0.0939(6) Uani 1 1 d . .
N1 N 0.7372(5) 0.3283(3) 0.0091(2) 0.0414(9) Uani 1 1 d . .
N2 N 0.7539(6) 0.5964(4) -0.0018(3) 0.0654(13) Uani 1 1 d . .
N3 N 0.9824(5) 0.2469(3) 0.2975(2) 0.0398(9) Uani 1 1 d . .
N4 N 0.7971(4) 0.2248(3) 0.2841(2) 0.0348(8) Uani 1 1 d . .
N5 N 0.7167(7) 0.3353(4) -0.1859(3) 0.0633(13) Uani 1 1 d . .
O1 O 0.5616(4) 0.2343(2) 0.16801(19) 0.0395(7) Uani 1 1 d . .
O2 O 0.5977(5) 0.3620(3) -0.1332(2) 0.0647(11) Uani 1 1 d . .

loop_
_atom_site_aniso_label
_atom_site_aniso_U_11
_atom_site_aniso_U_22
_atom_site_aniso_U_33
_atom_site_aniso_U_23
_atom_site_aniso_U_13
_atom_site_aniso_U_12
Br1 0.0975(6) 0.0936(6) 0.1465(8) 0.0056(5) 0.0708(6) 0.0267(4)
C1 0.032(2) 0.041(3) 0.030(2) 0.0028(18) 0.0045(18) 0.0084(18)
C2 0.027(2) 0.043(3) 0.033(2) 0.0023(19) 0.0072(18) 0.0075(18)
C3 0.047(3) 0.047(3) 0.033(2) 0.003(2) 0.004(2) 0.016(2)
C4 0.058(3) 0.045(3) 0.047(3) 0.011(2) 0.016(2) 0.018(2)
C5 0.052(3) 0.040(3) 0.051(3) 0.001(2) 0.020(2) 0.005(2)
C6 0.043(3) 0.052(3) 0.039(3) -0.005(2) 0.012(2) 0.004(2)
C7 0.033(2) 0.045(3) 0.035(2) 0.0034(19) 0.0115(19) 0.0070(19)
C8 0.039(3) 0.055(3) 0.031(2) -0.003(2) -0.002(2) 0.014(2)
C9 0.048(3) 0.062(3) 0.034(2) 0.002(2) 0.004(2) 0.021(2)
C10 0.039(2) 0.042(3) 0.030(2) 0.0067(19) 0.0072(19) 0.0087(19)
C11 0.048(3) 0.048(3) 0.040(3) 0.009(2) 0.007(2) 0.010(2)
C12 0.067(4) 0.085(4) 0.042(3) 0.014(3) 0.010(3) -0.010(3)
C13 0.095(6) 0.133(6) 0.039(3) 0.016(4) 0.015(3) -0.024(5)
C14 0.104(6) 0.145(7) 0.060(4) 0.021(4) 0.043(4) -0.016(5)
C15 0.061(4) 0.130(6) 0.066(4) 0.015(4) 0.027(3) -0.010(4)
C16 0.050(3) 0.073(4) 0.054(3) 0.010(3) 0.021(3) 0.004(3)
C17 0.053(3) 0.038(3) 0.036(2) 0.0102(19) 0.012(2) 0.006(2)
C18 0.032(2) 0.031(2) 0.029(2) 0.0000(17) 0.0039(18) 0.0064(17)
C19 0.024(2) 0.037(2) 0.026(2) 0.0038(17) 0.0024(16) 0.0045(17)
C20 0.030(2) 0.042(3) 0.032(2) 0.0005(19) 0.0021(18) 0.0095(18)
C21 0.033(3) 0.084(4) 0.051(3) 0.004(3) 0.006(2) 0.012(3)
C22 0.031(2) 0.037(2) 0.032(2) 0.0050(18) 0.0052(18) 0.0036(18)
C23 0.039(3) 0.029(2) 0.034(2) 0.0049(18) 0.0048(19) 0.0031(18)
C24 0.039(3) 0.053(3) 0.045(3) -0.008(2) 0.004(2) 0.004(2)
C25 0.046(3) 0.063(3) 0.065(3) -0.013(3) 0.018(3) 0.007(2)
C26 0.062(4) 0.050(3) 0.042(3) -0.010(2) 0.011(3) 0.003(2)
C27 0.054(3) 0.057(3) 0.037(3) -0.005(2) 0.000(2) 0.005(2)
C28 0.041(3) 0.046(3) 0.041(3) 0.001(2) 0.005(2) 0.005(2)
C29 0.069(3) 0.045(3) 0.023(2) 0.0046(19) 0.004(2) 0.017(2)
C30 0.067(3) 0.041(3) 0.030(2) 0.007(2) 0.011(2) 0.012(2)
C31 0.054(3) 0.056(3) 0.042(3) 0.001(2) 0.013(2) 0.002(2)
C32 0.069(4) 0.043(3) 0.057(3) -0.004(2) 0.019(3) 0.003(3)
C33 0.064(4) 0.055(3) 0.058(3) 0.012(3) 0.024(3) 0.014(3)
C34 0.063(4) 0.048(3) 0.071(4) 0.020(3) 0.019(3) 0.000(3)
C35 0.080(4) 0.036(3) 0.051(3) 0.012(2) 0.012(3) 0.008(3)
Cl1 0.0914(13) 0.1228(15) 0.0638(10) -0.0392(10) 0.0268(9) 0.0095(10)
N1 0.049(2) 0.043(2) 0.0303(19) 0.0015(16) -0.0037(17) 0.0171(18)
N2 0.076(3) 0.055(3) 0.065(3) 0.023(2) 0.010(3) 0.011(2)
N3 0.033(2) 0.050(2) 0.036(2) 0.0045(17) 0.0016(16) 0.0124(17)
N4 0.031(2) 0.043(2) 0.0292(19) 0.0059(15) 0.0042(15) 0.0036(15)
N5 0.104(4) 0.063(3) 0.031(2) 0.010(2) 0.014(2) 0.038(3)
O1 0.0278(17) 0.0488(19) 0.0372(16) 0.0022(14) -0.0002(13) 0.0024(13)
O2 0.095(3) 0.070(2) 0.0350(18) 0.0062(17) -0.0013(18) 0.050(2)

loop_
_atom_type_symbol
_atom_type_description
_atom_type_scat_dispersion_real
_atom_type_scat_dispersion_imag
_atom_type_scat_source
C C 0.0033 0.0016 'International Tables Vol C Tables 4.2.6.8 and 6.1.1.4'
H H 0.0000 0.0000 'International Tables Vol C Tables 4.2.6.8 and 6.1.1.4'
N N 0.0061 0.0033 'International Tables Vol C Tables 4.2.6.8 and 6.1.1.4'
O O 0.0106 0.0060 'International Tables Vol C Tables 4.2.6.8 and 6.1.1.4'
Cl Cl 0.1484 0.1585 'International Tables Vol C Tables 4.2.6.8 and 6.1.1.4'
Br Br -0.2901 2.4595 'International Tables Vol C Tables 4.2.6.8 and 6.1.1.4'

loop_
_geom_angle_atom_site_label_1
_geom_angle_atom_site_label_2
_geom_angle_atom_site_label_3
_geom_angle
N1 C1 C2 114.1(3)
N1 C1 C19 103.6(3)
C2 C1 C19 116.1(3)
N1 C1 H1 107.5
C2 C1 H1 107.5
C19 C1 H1 107.5
C3 C2 C7 118.4(4)
C3 C2 C1 121.6(4)
C7 C2 C1 120.0(4)
C4 C3 C2 120.9(4)
C4 C3 H3 119.5
C2 C3 H3 119.5
C5 C4 C3 120.4(4)
C5 C4 H4 119.8
C3 C4 H4 119.8
C4 C5 C6 119.5(5)
C4 C5 H5 120.3
C6 C5 H5 120.3
C5 C6 C7 121.1(4)
C5 C6 H6 119.4
C7 C6 H6 119.4
C6 C7 C2 119.6(4)
C6 C7 C8 120.8(4)
C2 C7 C8 119.6(4)
C9 C8 C7 114.9(4)
C9 C8 C29 97.8(4)
C7 C8 C29 117.6(4)
C9 C8 H8 108.6
C7 C8 H8 108.6
C29 C8 H8 108.6
N1 C9 O2 107.8(4)
N1 C9 C8 112.5(4)
O2 C9 C8 103.2(4)
N1 C9 H9 111.0
O2 C9 H9 111.0
C8 C9 H9 111.0
N1 C10 C11 112.7(4)
N1 C10 C22 105.7(3)
C11 C10 C22 110.1(4)
N1 C10 H10 109.4
C11 C10 H10 109.4
C22 C10 H10 109.4
N2 C11 C10 177.0(5)
C13 C12 C17 119.9(6)
C13 C12 H12 120.1
C17 C12 H12 120.1
C14 C13 C12 120.3(6)
C14 C13 H13 119.9
C12 C13 H13 119.9
C13 C14 C15 120.1(6)
C13 C14 H14 119.9
C15 C14 H14 119.9
C14 C15 C16 120.7(6)
C14 C15 H15 119.6
C16 C15 H15 119.6
C17 C16 C15 119.3(5)
C17 C16 H16 120.3
C15 C16 H16 120.3
C16 C17 C12 119.6(5)
C16 C17 N4 121.4(4)
C12 C17 N4 119.0(4)
O1 C18 N4 127.0(4)
O1 C18 C19 127.6(4)
N4 C18 C19 105.4(3)
C20 C19 C18 101.5(3)
C20 C19 C1 118.6(3)
C18 C19 C1 116.2(3)
C20 C19 C22 111.2(3)
C18 C19 C22 107.0(3)
C1 C19 C22 102.2(3)
N3 C20 C19 113.1(4)
N3 C20 C21 121.3(4)
C19 C20 C21 125.5(4)
C20 C21 H21A 109.5
C20 C21 H21B 109.5
H21A C21 H21B 109.5
C20 C21 H21C 109.5
H21A C21 H21C 109.5
H21B C21 H21C 109.5
C23 C22 C10 116.6(3)
C23 C22 C19 115.1(3)
C10 C22 C19 101.1(3)
C23 C22 H22 107.8
C10 C22 H22 107.8
C19 C22 H22 107.8
C24 C23 C28 117.2(4)
C24 C23 C22 123.7(4)
C28 C23 C22 119.1(4)
C25 C24 C23 121.4(4)
C25 C24 H24 119.3
C23 C24 H24 119.3
C26 C25 C24 119.6(5)
C26 C25 H25 120.2
C24 C25 H25 120.2
C27 C26 C25 120.7(5)
C27 C26 Cl1 119.8(4)
C25 C26 Cl1 119.5(4)
C26 C27 C28 119.3(5)
C26 C27 H27 120.3
C28 C27 H27 120.3
C27 C28 C23 121.7(5)
C27 C28 H28 119.1
C23 C28 H28 119.1
N5 C29 C30 120.1(5)
N5 C29 C8 112.3(4)
C30 C29 C8 127.7(4)
C31 C30 C35 118.6(5)
C31 C30 C29 122.3(5)
C35 C30 C29 119.1(4)
C32 C31 C30 120.1(5)
C32 C31 H31 119.9
C30 C31 H31 119.9
C33 C32 C31 119.4(5)
C33 C32 H32 120.3
C31 C32 H32 120.3
C34 C33 C32 121.6(5)
C34 C33 Br1 119.3(4)
C32 C33 Br1 119.1(4)
C33 C34 C35 119.0(5)
C33 C34 H34 120.5
C35 C34 H34 120.5
C34 C35 C30 121.3(5)
C34 C35 H35 119.3
C30 C35 H35 119.3
C9 N1 C10 116.7(4)
C9 N1 C1 124.4(4)
C10 N1 C1 111.7(3)
C20 N3 N4 107.8(3)
C18 N4 C17 128.5(4)
C18 N4 N3 111.7(3)
C17 N4 N3 118.2(3)
C29 N5 O2 108.3(4)
N5 O2 C9 106.3(3)

loop_
_geom_bond_atom_site_label_1
_geom_bond_atom_site_label_2
_geom_bond_distance
Br1 C33 1.893(5)
C1 N1 1.478(5)
C1 C2 1.503(6)
C1 C19 1.545(6)
C1 H1 0.9800
C2 C3 1.390(6)
C2 C7 1.397(6)
C3 C4 1.383(7)
C3 H3 0.9300
C4 C5 1.370(7)
C4 H4 0.9300
C5 C6 1.373(7)
C5 H5 0.9300
C6 C7 1.389(7)
C6 H6 0.9300
C7 C8 1.510(6)
C8 C9 1.498(7)
C8 C29 1.529(7)
C8 H8 0.9800
C9 N1 1.430(6)
C9 O2 1.447(6)
C9 H9 0.9800
C10 N1 1.444(5)
C10 C11 1.476(6)
C10 C22 1.546(6)
C10 H10 0.9800
C11 N2 1.135(6)
C12 C13 1.380(8)
C12 C17 1.382(7)
C12 H12 0.9300
C13 C14 1.357(10)
C13 H13 0.9300
C14 C15 1.359(9)
C14 H14 0.9300
C15 C16 1.386(8)
C15 H15 0.9300
C16 C17 1.373(7)
C16 H16 0.9300
C17 N4 1.412(6)
C18 O1 1.217(5)
C18 N4 1.379(5)
C18 C19 1.515(6)
C19 C20 1.486(6)
C19 C22 1.571(6)
C20 N3 1.284(6)
C20 C21 1.489(6)
C21 H21A 0.9600
C21 H21B 0.9600
C21 H21C 0.9600
C22 C23 1.505(6)
C22 H22 0.9800
C23 C24 1.389(6)
C23 C28 1.392(6)
C24 C25 1.376(7)
C24 H24 0.9300
C25 C26 1.372(7)
C25 H25 0.9300
C26 C27 1.367(7)
C26 Cl1 1.743(5)
C27 C28 1.377(7)
C27 H27 0.9300
C28 H28 0.9300
C29 N5 1.278(6)
C29 C30 1.469(7)
C30 C31 1.386(7)
C30 C35 1.392(7)
C31 C32 1.384(7)
C31 H31 0.9300
C32 C33 1.372(8)
C32 H32 0.9300
C33 C34 1.365(8)
C34 C35 1.367(8)
C34 H34 0.9300
C35 H35 0.9300
N3 N4 1.419(5)
N5 O2 1.427(6)
